data_4074013
loop_
_publ_author_name
'Dylla, Anthony G.'
'Janzen, Daron E.'
'Pomije, Marie K.'
'Mann, Kent R.'

_publ_section_title
;
 A Comparison of Isomers:&#x00A0;trans-
 andcis-Dicyanobis(para-ethylisocyanobenzene)Platinum
;
_journal_issue 25
_journal_name_full Organometallics
_journal_page_first 6243
_journal_paper_doi 10.1021/om7008167
_journal_volume 26
_journal_year 2007
_chemical_formula_moiety 'C20 H18 N4 Pt'
_chemical_formula_sum 'C20 H18 N4 Pt'
_chemical_formula_weight 509.47
_chemical_name_systematic
; 
 ? 
;
_space_group_IT_number 56
_symmetry_cell_setting orthorhombic
_symmetry_space_group_name_Hall '-P 2ab 2ac'
_symmetry_space_group_name_H-M 'P c c n'
_atom_sites_solution_hydrogens geom
_atom_sites_solution_primary direct
_atom_sites_solution_secondary difmap
_audit_creation_method SHELXL-97
_cell_angle_alpha 90.00
_cell_angle_beta 90.00
_cell_angle_gamma 90.00
_cell_formula_units_Z 4
_cell_length_a 14.729(4)
_cell_length_b 20.074(5)
_cell_length_c 6.2507(16)
_cell_measurement_reflns_used 899
_cell_measurement_temperature 173(2)
_cell_volume 1848.1(8)
_computing_cell_refinement 'SAINT, Bruker'
_computing_data_collection 'SMART, Bruker'
_computing_data_reduction 'SAINT, Bruker'
_computing_molecular_graphics 'SHELXTL, Bruker'
_computing_structure_refinement 'SHELXL-97 (Sheldrick, 1997)'
_computing_structure_solution 'SHELXS-97 (Sheldrick, 1990)'
_diffrn_ambient_temperature 173(2)
_diffrn_measured_fraction_theta_full 0.992
_diffrn_measured_fraction_theta_max 0.992
_diffrn_measurement_device_type 'Bruker SMART Platfrom CCD'
_diffrn_measurement_method 'area detector, omega scans'
_diffrn_radiation_monochromator graphite
_diffrn_radiation_source 'fine-focus sealed tube'
_diffrn_radiation_type MoK\a
_diffrn_radiation_wavelength 0.71073
_diffrn_reflns_av_R_equivalents 0.0609
_diffrn_reflns_av_sigmaI/netI 0.0328
_diffrn_reflns_limit_h_max 19
_diffrn_reflns_limit_h_min -19
_diffrn_reflns_limit_k_max 26
_diffrn_reflns_limit_k_min -26
_diffrn_reflns_limit_l_max 8
_diffrn_reflns_limit_l_min -8
_diffrn_reflns_number 18954
_diffrn_reflns_theta_full 27.56
_diffrn_reflns_theta_max 27.56
_diffrn_reflns_theta_min 2.03
_exptl_absorpt_coefficient_mu 7.601
_exptl_absorpt_correction_T_max 0.80
_exptl_absorpt_correction_T_min 0.4980
_exptl_absorpt_correction_type multi-scan
_exptl_absorpt_process_details 'SADABS, R. Blessing'
_exptl_crystal_colour 'dark red'
_exptl_crystal_density_diffrn 1.831
_exptl_crystal_density_method 'not measured'
_exptl_crystal_description plate
_exptl_crystal_F_000 976
_exptl_crystal_size_max 0.5
_exptl_crystal_size_mid 0.08
_exptl_crystal_size_min 0.03
_refine_diff_density_max 1.873
_refine_diff_density_min -0.939
_refine_diff_density_rms 0.141
_refine_ls_extinction_method none
_refine_ls_goodness_of_fit_ref 1.056
_refine_ls_hydrogen_treatment constr
_refine_ls_matrix_type full
_refine_ls_number_parameters 114
_refine_ls_number_reflns 2117
_refine_ls_number_restraints 0
_refine_ls_restrained_S_all 1.056
_refine_ls_R_factor_all 0.0616
_refine_ls_R_factor_gt 0.0407
_refine_ls_shift/su_max 0.000
_refine_ls_shift/su_mean 0.000
_refine_ls_structure_factor_coef Fsqd
_refine_ls_weighting_details 'calc w=1/[\s^2^(Fo^2^)+(0.0247P)^2^+25.0000P] where P=(Fo^2^+2Fc^2^)/3'
_refine_ls_weighting_scheme calc
_refine_ls_wR_factor_gt 0.0944
_refine_ls_wR_factor_ref 0.1007
_reflns_number_gt 1361
_reflns_number_total 2117
_reflns_threshold_expression >2sigma(I)
_cod_data_source_file om7008167-file003.cif
_cod_data_source_block 03234h
_cod_original_cell_volume 1848.2(8)
_cod_original_sg_symbol_H-M Pccn
_cod_database_code 4074013

loop_
_symmetry_equiv_pos_as_xyz
'x, y, z'
'-x+1/2, -y+1/2, z'
'-x, y+1/2, -z+1/2'
'x+1/2, -y, -z+1/2'
'-x, -y, -z'
'x-1/2, y-1/2, -z'
'x, -y-1/2, z-1/2'
'-x-1/2, y, z-1/2'

loop_
_atom_site_label
_atom_site_type_symbol
_atom_site_fract_x
_atom_site_fract_y
_atom_site_fract_z
_atom_site_U_iso_or_equiv
_atom_site_adp_type
_atom_site_occupancy
_atom_site_symmetry_multiplicity
_atom_site_calc_flag
_atom_site_refinement_flags
Pt1 Pt 0.2500 0.2500 0.43646(7) 0.03207(14) Uani 1 2 d S
N1 N 0.0634(6) 0.1742(4) 0.4397(14) 0.052(2) Uani 1 1 d .
N2 N 0.1703(5) 0.3927(3) 0.4566(11) 0.0355(16) Uani 1 1 d .
C1 C 0.1302(7) 0.2046(4) 0.4391(14) 0.0367(19) Uani 1 1 d .
C2 C 0.1948(6) 0.3389(4) 0.4452(13) 0.0363(18) Uani 1 1 d .
C3 C 0.1422(6) 0.4587(4) 0.4854(12) 0.0296(17) Uani 1 1 d .
C4 C 0.1577(6) 0.5045(4) 0.3205(14) 0.0384(19) Uani 1 1 d .
H4A H 0.1851 0.4910 0.1900 0.046 Uiso 1 1 calc R
C5 C 0.1318(6) 0.5699(4) 0.3532(14) 0.038(2) Uani 1 1 d .
H5A H 0.1431 0.6019 0.2445 0.046 Uiso 1 1 calc R
C6 C 0.0904(6) 0.5896(4) 0.5377(14) 0.0347(18) Uani 1 1 d .
C7 C 0.0774(6) 0.5430(4) 0.7036(14) 0.0379(19) Uani 1 1 d .
H7A H 0.0519 0.5568 0.8360 0.045 Uiso 1 1 calc R
C8 C 0.1020(6) 0.4771(4) 0.6731(15) 0.0382(19) Uani 1 1 d .
H8A H 0.0910 0.4451 0.7818 0.046 Uiso 1 1 calc R
C9 C 0.0638(7) 0.6618(4) 0.5778(17) 0.046(2) Uani 1 1 d .
H9A H 0.0404 0.6816 0.4436 0.055 Uiso 1 1 calc R
H9B H 0.0146 0.6634 0.6856 0.055 Uiso 1 1 calc R
C10 C 0.1427(9) 0.7019(5) 0.656(2) 0.065(3) Uani 1 1 d .
H10A H 0.1237 0.7481 0.6780 0.098 Uiso 1 1 calc R
H10B H 0.1915 0.7005 0.5489 0.098 Uiso 1 1 calc R
H10C H 0.1648 0.6833 0.7908 0.098 Uiso 1 1 calc R

loop_
_atom_site_aniso_label
_atom_site_aniso_U_11
_atom_site_aniso_U_22
_atom_site_aniso_U_33
_atom_site_aniso_U_23
_atom_site_aniso_U_13
_atom_site_aniso_U_12
Pt1 0.0479(3) 0.0274(2) 0.0209(2) 0.000 0.000 0.0038(2)
N1 0.068(6) 0.044(4) 0.043(5) -0.008(4) 0.002(5) 0.004(4)
N2 0.043(4) 0.033(4) 0.030(4) -0.004(3) -0.003(3) 0.003(3)
C1 0.055(6) 0.027(4) 0.028(4) -0.005(4) 0.000(5) 0.006(4)
C2 0.052(5) 0.036(4) 0.022(4) 0.003(4) -0.006(4) 0.003(4)
C3 0.037(4) 0.029(4) 0.023(4) -0.001(3) -0.006(3) 0.002(3)
C4 0.043(5) 0.039(4) 0.033(4) -0.004(4) 0.010(4) 0.003(4)
C5 0.045(5) 0.036(4) 0.034(5) 0.007(4) 0.012(4) 0.002(4)
C6 0.034(4) 0.034(4) 0.036(4) 0.001(4) 0.005(4) 0.002(3)
C7 0.043(5) 0.041(5) 0.030(4) -0.003(4) 0.004(4) 0.001(4)
C8 0.047(5) 0.034(4) 0.033(5) -0.001(4) 0.009(4) -0.001(4)
C9 0.055(6) 0.034(4) 0.049(6) 0.000(5) 0.010(5) 0.009(4)
C10 0.087(8) 0.039(5) 0.069(7) -0.014(5) -0.008(7) 0.000(6)

loop_
_atom_type_symbol
_atom_type_description
_atom_type_scat_dispersion_real
_atom_type_scat_dispersion_imag
_atom_type_scat_source
C C 0.0033 0.0016 'International Tables Vol C Tables 4.2.6.8 and 6.1.1.4'
H H 0.0000 0.0000 'International Tables Vol C Tables 4.2.6.8 and 6.1.1.4'
N N 0.0061 0.0033 'International Tables Vol C Tables 4.2.6.8 and 6.1.1.4'
Pt Pt -1.7033 8.3905 'International Tables Vol C Tables 4.2.6.8 and 6.1.1.4'

loop_
_geom_angle_atom_site_label_1
_geom_angle_atom_site_label_2
_geom_angle_atom_site_label_3
_geom_angle
_geom_angle_site_symmetry_1
_geom_angle_site_symmetry_3
C2 Pt1 C2 176.8(5) . 2
C2 Pt1 C1 92.8(3) . .
C2 Pt1 C1 87.2(3) 2 .
C2 Pt1 C1 87.2(3) . 2
C2 Pt1 C1 92.8(3) 2 2
C1 Pt1 C1 179.1(5) . 2
C2 Pt1 Pt1 88.4(2) . 7_566
C2 Pt1 Pt1 88.4(2) 2 7_566
C1 Pt1 Pt1 89.5(3) . 7_566
C1 Pt1 Pt1 89.5(3) 2 7_566
C2 Pt1 Pt1 91.6(2) . 7_565
C2 Pt1 Pt1 91.6(2) 2 7_565
C1 Pt1 Pt1 90.5(3) . 7_565
C1 Pt1 Pt1 90.5(3) 2 7_565
Pt1 Pt1 Pt1 180.0 7_566 7_565
C2 N2 C3 176.0(9) . .
N1 C1 Pt1 175.5(8) . .
N2 C2 Pt1 173.7(8) . .
C8 C3 C4 121.7(8) . .
C8 C3 N2 119.7(7) . .
C4 C3 N2 118.6(7) . .
C5 C4 C3 118.0(8) . .
C5 C4 H4A 121.0 . .
C3 C4 H4A 121.0 . .
C6 C5 C4 121.6(8) . .
C6 C5 H5A 119.2 . .
C4 C5 H5A 119.2 . .
C5 C6 C7 119.3(8) . .
C5 C6 C9 122.1(8) . .
C7 C6 C9 118.4(8) . .
C8 C7 C6 119.8(8) . .
C8 C7 H7A 120.1 . .
C6 C7 H7A 120.1 . .
C3 C8 C7 119.4(8) . .
C3 C8 H8A 120.3 . .
C7 C8 H8A 120.3 . .
C10 C9 C6 111.4(8) . .
C10 C9 H9A 109.3 . .
C6 C9 H9A 109.3 . .
C10 C9 H9B 109.3 . .
C6 C9 H9B 109.3 . .
H9A C9 H9B 108.0 . .
C9 C10 H10A 109.5 . .
C9 C10 H10B 109.5 . .
H10A C10 H10B 109.5 . .
C9 C10 H10C 109.5 . .
H10A C10 H10C 109.5 . .
H10B C10 H10C 109.5 . .

loop_
_geom_bond_atom_site_label_1
_geom_bond_atom_site_label_2
_geom_bond_distance
_geom_bond_site_symmetry_2
Pt1 C2 1.961(8) .
Pt1 C1 1.986(10) .
Pt1 Pt1 3.1253(8) 7_566
Pt1 Pt1 3.1254(8) 7_565
N1 C1 1.158(12) .
N2 C2 1.142(10) .
N2 C3 1.400(10) .
C3 C8 1.366(11) .
C3 C4 1.399(11) .
C4 C5 1.382(12) .
C4 H4A 0.9500 .
C5 C6 1.363(11) .
C5 H5A 0.9500 .
C6 C7 1.410(12) .
C6 C9 1.523(11) .
C7 C8 1.384(12) .
C7 H7A 0.9500 .
C8 H8A 0.9500 .
C9 C10 1.495(15) .
C9 H9A 0.9900 .
C9 H9B 0.9900 .
C10 H10A 0.9800 .
C10 H10B 0.9800 .
C10 H10C 0.9800 .

loop_
_geom_torsion_atom_site_label_1
_geom_torsion_atom_site_label_2
_geom_torsion_atom_site_label_3
_geom_torsion_atom_site_label_4
_geom_torsion
C8 C3 C4 C5 0.7(13)
N2 C3 C4 C5 -178.3(8)
C3 C4 C5 C6 -1.6(14)
C4 C5 C6 C7 3.1(14)
C4 C5 C6 C9 178.4(9)
C5 C6 C7 C8 -3.7(13)
C9 C6 C7 C8 -179.2(9)
C4 C3 C8 C7 -1.3(14)
N2 C3 C8 C7 177.7(8)
C6 C7 C8 C3 2.8(14)
C5 C6 C9 C10 -81.9(12)
C7 C6 C9 C10 93.4(11)
